data_4105703
loop_
_publ_author_name
'Charles W. Machan'
'Alexander M. Spokoyny'
'Matthew R. Jones'
'Amy A. Sarjeant'
'Charlotte L. Stern'
'Chad A. Mirkin'

_publ_contact_author_address
;
Department of Chemistry and the International Institute for Nanotechnology, 
Northwestern University, 2145 Sheridan Road, Evanston, IL, 60208, USA.
;
_publ_contact_author_email chadnano@northwestern.edu
_publ_contact_author_fax 847-467-5123
_publ_contact_author_name 'Chad A. Mirkin'
_publ_section_title
;
 Plasticity of the Nickel(II) Coordination Environment in Complexes with
 Hemilabile Phosphino Thioether Ligands
;
_journal_name_full 'Journal of the American Chemical Society'
_journal_page_first 3023
_journal_page_last 3033
_journal_paper_doi 10.1021/ja109624m
_journal_volume 133
_journal_year 2011
_chemical_formula_sum 'C32 H38 B2 Cl4 F8 Ni P2 S2'
_chemical_formula_weight 922.81
_chemical_name_systematic
; 
 ? 
;
_space_group_IT_number 2
_symmetry_cell_setting triclinic
_symmetry_space_group_name_Hall '-P 1'
_symmetry_space_group_name_H-M 'P -1'
_atom_sites_solution_hydrogens geom
_atom_sites_solution_primary direct
_atom_sites_solution_secondary difmap
_audit_creation_method SHELXL-97
_audit_update_record
;
2010-04-08 # Formatted by publCIF
;
_cell_angle_alpha 89.618(4)
_cell_angle_beta 74.335(3)
_cell_angle_gamma 65.263(3)
_cell_formula_units_Z 4
_cell_length_a 13.2709(6)
_cell_length_b 14.7678(9)
_cell_length_c 23.4392(13)
_cell_measurement_temperature 100(2)
_cell_volume 3987.4(4)
_computing_cell_refinement 'SAINT V7.23A (Bruker, 2005)'
_computing_data_collection 'APEX2 V2.1-4 (Bruker, 2007)'
_computing_data_reduction 'Bruker SAINT'
_computing_molecular_graphics 'Bruker SHELXTL'
_computing_publication_material 'Bruker SHELXTL'
_computing_structure_refinement 'SHELXL-97 (Sheldrick, 1997)'
_computing_structure_solution 'SHELXS-97 (Sheldrick, 1990)'
_diffrn_ambient_temperature 100(2)
_diffrn_measured_fraction_theta_full 0.966
_diffrn_measured_fraction_theta_max 0.875
_diffrn_measurement_device_type 'CCD area detector'
_diffrn_measurement_method 'phi and omega scans'
_diffrn_radiation_monochromator graphite
_diffrn_radiation_source 'sealed tube'
_diffrn_radiation_type MoK\a
_diffrn_radiation_wavelength 0.71073
_diffrn_reflns_av_R_equivalents 0.0000
_diffrn_reflns_av_sigmaI/netI 0.1144
_diffrn_reflns_limit_h_max 18
_diffrn_reflns_limit_h_min -17
_diffrn_reflns_limit_k_max 20
_diffrn_reflns_limit_k_min -20
_diffrn_reflns_limit_l_max 33
_diffrn_reflns_limit_l_min 0
_diffrn_reflns_number 24963
_diffrn_reflns_theta_full 25.00
_diffrn_reflns_theta_max 30.31
_diffrn_reflns_theta_min 0.91
_exptl_absorpt_coefficient_mu 1.001
_exptl_absorpt_correction_T_max 0.9350
_exptl_absorpt_correction_T_min 0.6520
_exptl_absorpt_correction_type 'empirical, Twinabs (multi-scan)'
_exptl_absorpt_process_details 'TWINABS V2008/1 (Sheldrick, 2008)'
_exptl_crystal_colour white
_exptl_crystal_density_diffrn 1.537
_exptl_crystal_description block
_exptl_crystal_F_000 1880
_exptl_crystal_size_max 0.47
_exptl_crystal_size_mid 0.18
_exptl_crystal_size_min 0.07
_refine_diff_density_max 1.434
_refine_diff_density_min -1.340
_refine_diff_density_rms 0.161
_refine_ls_extinction_method none
_refine_ls_goodness_of_fit_ref 0.988
_refine_ls_hydrogen_treatment constr
_refine_ls_matrix_type full
_refine_ls_number_parameters 934
_refine_ls_number_reflns 24963
_refine_ls_number_restraints 0
_refine_ls_restrained_S_all 0.988
_refine_ls_R_factor_all 0.1379
_refine_ls_R_factor_gt 0.0744
_refine_ls_shift/su_max 0.001
_refine_ls_shift/su_mean 0.000
_refine_ls_structure_factor_coef Fsqd
_refine_ls_weighting_details 'calc w=1/[\s^2^(Fo^2^)+(0.1383P)^2^+0.0000P] where P=(Fo^2^+2Fc^2^)/3'
_refine_ls_weighting_scheme calc
_refine_ls_wR_factor_gt 0.2034
_refine_ls_wR_factor_ref 0.2393
_reflns_number_gt 13844
_reflns_number_total 24963
_reflns_threshold_expression >2sigma(I)
_cod_data_source_file ja109624m_si_002_4.cif
_cod_data_source_block n0178
_cod_database_code 4105703

loop_
_symmetry_equiv_pos_as_xyz
'x, y, z'
'-x, -y, -z'

loop_
_atom_site_label
_atom_site_type_symbol
_atom_site_fract_x
_atom_site_fract_y
_atom_site_fract_z
_atom_site_U_iso_or_equiv
_atom_site_adp_type
_atom_site_occupancy
_atom_site_symmetry_multiplicity
_atom_site_calc_flag
_atom_site_refinement_flags
_atom_site_disorder_assembly
_atom_site_disorder_group
Ni1 Ni 0.38040(6) 0.27138(5) 0.11474(3) 0.02131(17) Uani 1 1 d . . .
Ni2 Ni 0.76423(6) 0.24117(5) 0.39277(3) 0.01753(16) Uani 1 1 d . . .
Cl1 Cl 0.9561(3) 0.9067(3) 0.14580(13) 0.1041(12) Uani 1 1 d . . .
Cl2 Cl 0.87437(19) 1.04684(15) 0.06268(11) 0.0624(6) Uani 1 1 d . . .
Cl3 Cl 0.0211(4) 0.5890(5) 0.4619(2) 0.178(2) Uani 1 1 d . A .
Cl4A Cl -0.0250(6) 0.6795(8) 0.3512(3) 0.0943(14) Uani 0.390(5) 1 d P A 1
Cl4B Cl 0.0072(4) 0.5735(5) 0.3434(2) 0.0943(14) Uani 0.610(5) 1 d P A 2
Cl5 Cl 0.3743(2) 0.3145(2) 0.77776(15) 0.0892(9) Uani 1 1 d . . .
Cl6 Cl 0.2328(2) 0.42150(15) 0.70262(9) 0.0583(5) Uani 1 1 d . . .
Cl7 Cl 0.38309(18) 0.05597(17) 0.79668(9) 0.0569(5) Uani 1 1 d . . .
Cl8 Cl 0.5948(3) 0.0812(3) 0.7699(2) 0.1189(14) Uani 1 1 d . . .
S1 S 0.37776(13) 0.13268(12) 0.14992(7) 0.0277(3) Uani 1 1 d . . .
S2 S 0.56789(12) 0.20443(11) 0.10704(6) 0.0243(3) Uani 1 1 d . . .
S3 S 0.66642(13) 0.38152(11) 0.35897(7) 0.0247(3) Uani 1 1 d . . .
S4 S 0.88480(13) 0.30610(11) 0.39978(6) 0.0239(3) Uani 1 1 d . . .
P1 P 0.20063(13) 0.31637(12) 0.11695(6) 0.0226(3) Uani 1 1 d . . .
P2 P 0.39541(12) 0.40619(11) 0.08547(6) 0.0198(3) Uani 1 1 d . . .
P3 P 0.63177(12) 0.19410(10) 0.38571(6) 0.0185(3) Uani 1 1 d . . .
P4 P 0.87661(12) 0.10478(10) 0.42146(6) 0.0177(3) Uani 1 1 d . . .
F1 F 0.6988(3) 0.3553(3) 0.19968(17) 0.0396(9) Uani 1 1 d . . .
F2 F 0.8297(4) 0.2415(5) 0.2375(2) 0.086(2) Uani 1 1 d . . .
F3 F 0.8756(4) 0.3533(4) 0.1853(2) 0.0617(13) Uani 1 1 d . . .
F4 F 0.8568(4) 0.2350(3) 0.1369(2) 0.0612(13) Uani 1 1 d . . .
F5A F 0.3624(18) 0.253(2) 0.3004(10) 0.057(2) Uani 0.229(11) 1 d P B 1
F5B F 0.3881(5) 0.1839(7) 0.3144(3) 0.057(2) Uani 0.771(11) 1 d P B 2
F6 F 0.2045(3) 0.2940(3) 0.37174(18) 0.0469(10) Uani 1 1 d . B .
F7 F 0.2317(4) 0.1728(4) 0.30267(17) 0.0544(12) Uani 1 1 d . B .
F8A F 0.2713(10) 0.2971(8) 0.2703(4) 0.062(3) Uani 0.673(13) 1 d P B 1
F8B F 0.201(2) 0.3517(18) 0.2865(8) 0.062(3) Uani 0.327(13) 1 d P B 2
F9 F 0.3214(3) 0.5546(3) 0.40464(19) 0.0471(11) Uani 1 1 d . . .
F10 F 0.3925(4) 0.6701(4) 0.38117(18) 0.0554(12) Uani 1 1 d . . .
F11 F 0.2958(3) 0.6701(3) 0.47741(15) 0.0326(8) Uani 1 1 d . . .
F12 F 0.1984(3) 0.7188(3) 0.40800(18) 0.0450(10) Uani 1 1 d . . .
F13 F 0.7358(5) 0.0618(4) 0.8900(3) 0.092(2) Uani 1 1 d . C .
F14A F 0.7475(12) 0.1575(10) 0.9605(5) 0.0806(17) Uani 0.567(8) 1 d P C 1
F15A F 0.5713(12) 0.1633(10) 0.9705(6) 0.0806(17) Uani 0.567(8) 1 d P C 1
F16A F 0.6748(10) 0.2277(8) 0.9069(4) 0.0806(17) Uani 0.567(8) 1 d P C 1
F14B F 0.7454(17) 0.1884(13) 0.9411(7) 0.0806(17) Uani 0.433(8) 1 d P C 2
F15B F 0.6020(17) 0.1240(13) 0.9778(8) 0.0806(17) Uani 0.433(8) 1 d P C 2
F16B F 0.6018(13) 0.2121(11) 0.9063(6) 0.0806(17) Uani 0.433(8) 1 d P C 2
C1 C 0.2276(5) 0.1454(5) 0.1696(3) 0.0322(14) Uani 1 1 d . . .
H1A H 0.2173 0.1110 0.1370 0.039 Uiso 1 1 calc R . .
H1B H 0.2106 0.1148 0.2065 0.039 Uiso 1 1 calc R . .
C2 C 0.1463(5) 0.2574(5) 0.1790(3) 0.0285(13) Uani 1 1 d . . .
H2A H 0.1429 0.2886 0.2172 0.034 Uiso 1 1 calc R . .
H2B H 0.0669 0.2672 0.1808 0.034 Uiso 1 1 calc R . .
C3 C 0.4486(6) 0.0386(5) 0.0848(3) 0.0439(18) Uani 1 1 d . . .
H3A H 0.4441 -0.0239 0.0960 0.066 Uiso 1 1 calc R . .
H3B H 0.5302 0.0262 0.0693 0.066 Uiso 1 1 calc R . .
H3C H 0.4098 0.0629 0.0539 0.066 Uiso 1 1 calc R . .
C4 C 0.6219(5) 0.2965(5) 0.0805(3) 0.0276(13) Uani 1 1 d . . .
H4A H 0.6179 0.3378 0.1148 0.033 Uiso 1 1 calc R . .
H4B H 0.7040 0.2618 0.0558 0.033 Uiso 1 1 calc R . .
C5 C 0.5479(5) 0.3643(4) 0.0431(2) 0.0229(12) Uani 1 1 d . . .
H5A H 0.5649 0.3265 0.0043 0.028 Uiso 1 1 calc R . .
H5B H 0.5656 0.4229 0.0353 0.028 Uiso 1 1 calc R . .
C6 C 0.5842(6) 0.1998(5) 0.1820(3) 0.0335(15) Uani 1 1 d . . .
H6A H 0.6659 0.1791 0.1794 0.050 Uiso 1 1 calc R . .
H6B H 0.5584 0.1514 0.2019 0.050 Uiso 1 1 calc R . .
H6C H 0.5370 0.2665 0.2050 0.050 Uiso 1 1 calc R . .
C7 C 0.1984(5) 0.2572(4) 0.0504(2) 0.0226(12) Uani 1 1 d . . .
C8 C 0.2919(5) 0.2320(4) -0.0015(3) 0.0283(13) Uani 1 1 d . . .
H8 H 0.3550 0.2469 -0.0018 0.034 Uiso 1 1 calc R . .
C9 C 0.2915(6) 0.1845(5) -0.0529(3) 0.0310(14) Uani 1 1 d . . .
H9 H 0.3533 0.1692 -0.0887 0.037 Uiso 1 1 calc R . .
C10 C 0.2015(6) 0.1600(5) -0.0517(3) 0.0344(16) Uani 1 1 d . . .
H10 H 0.2025 0.1271 -0.0867 0.041 Uiso 1 1 calc R . .
C11 C 0.1099(6) 0.1826(5) -0.0005(3) 0.0350(15) Uani 1 1 d . . .
H11 H 0.0486 0.1650 -0.0003 0.042 Uiso 1 1 calc R . .
C12 C 0.1076(5) 0.2314(5) 0.0513(3) 0.0301(14) Uani 1 1 d . . .
H12 H 0.0450 0.2470 0.0867 0.036 Uiso 1 1 calc R . .
C13 C 0.0926(5) 0.4462(4) 0.1284(3) 0.0262(13) Uani 1 1 d . . .
C14 C 0.0736(5) 0.5073(5) 0.1787(3) 0.0330(14) Uani 1 1 d . . .
H14 H 0.1171 0.4804 0.2059 0.040 Uiso 1 1 calc R . .
C15 C -0.0089(6) 0.6082(5) 0.1898(3) 0.0391(16) Uani 1 1 d . . .
H15 H -0.0210 0.6500 0.2240 0.047 Uiso 1 1 calc R . .
C16 C -0.0720(6) 0.6452(5) 0.1499(3) 0.0405(17) Uani 1 1 d . . .
H16 H -0.1279 0.7134 0.1567 0.049 Uiso 1 1 calc R . .
C17 C -0.0552(6) 0.5846(5) 0.1002(3) 0.0370(15) Uani 1 1 d . . .
H17 H -0.1004 0.6111 0.0737 0.044 Uiso 1 1 calc R . .
C18 C 0.0267(5) 0.4862(5) 0.0891(3) 0.0276(13) Uani 1 1 d . . .
H18 H 0.0386 0.4452 0.0546 0.033 Uiso 1 1 calc R . .
C19 C 0.3150(5) 0.4815(4) 0.0379(2) 0.0247(12) Uani 1 1 d . . .
C20 C 0.3420(6) 0.4413(5) -0.0208(3) 0.0313(14) Uani 1 1 d . . .
H20 H 0.4028 0.3759 -0.0353 0.038 Uiso 1 1 calc R . .
C21 C 0.2797(7) 0.4971(6) -0.0585(3) 0.0424(18) Uani 1 1 d . . .
H21 H 0.2965 0.4696 -0.0984 0.051 Uiso 1 1 calc R . .
C22 C 0.1923(6) 0.5940(7) -0.0366(4) 0.050(2) Uani 1 1 d . . .
H22 H 0.1487 0.6315 -0.0618 0.060 Uiso 1 1 calc R . .
C23 C 0.1680(6) 0.6362(6) 0.0198(3) 0.0446(19) Uani 1 1 d . . .
H23 H 0.1101 0.7030 0.0332 0.054 Uiso 1 1 calc R . .
C24 C 0.2293(5) 0.5801(5) 0.0577(3) 0.0305(14) Uani 1 1 d . . .
H24 H 0.2127 0.6089 0.0972 0.037 Uiso 1 1 calc R . .
C25 C 0.3762(5) 0.4872(4) 0.1494(3) 0.0260(13) Uani 1 1 d . . .
C26 C 0.3977(5) 0.5723(5) 0.1416(3) 0.0335(15) Uani 1 1 d . . .
H26 H 0.4139 0.5927 0.1030 0.040 Uiso 1 1 calc R . .
C27 C 0.3953(6) 0.6267(6) 0.1902(3) 0.0446(18) Uani 1 1 d . . .
H27 H 0.4085 0.6850 0.1848 0.054 Uiso 1 1 calc R . .
C28 C 0.3735(6) 0.5962(5) 0.2473(3) 0.0423(18) Uani 1 1 d . . .
H28 H 0.3761 0.6311 0.2804 0.051 Uiso 1 1 calc R . .
C29 C 0.3484(6) 0.5155(5) 0.2543(3) 0.0386(17) Uani 1 1 d . . .
H29 H 0.3290 0.4969 0.2932 0.046 Uiso 1 1 calc R . .
C30 C 0.3506(5) 0.4601(5) 0.2065(2) 0.0275(13) Uani 1 1 d . . .
H30 H 0.3346 0.4032 0.2126 0.033 Uiso 1 1 calc R . .
C31 C 0.5578(5) 0.3642(4) 0.3324(2) 0.0256(13) Uani 1 1 d . . .
H31A H 0.4807 0.3988 0.3623 0.031 Uiso 1 1 calc R . .
H31B H 0.5537 0.3941 0.2947 0.031 Uiso 1 1 calc R . .
C32 C 0.5891(5) 0.2533(4) 0.3221(2) 0.0237(12) Uani 1 1 d . . .
H32A H 0.6539 0.2219 0.2849 0.028 Uiso 1 1 calc R . .
H32B H 0.5215 0.2442 0.3179 0.028 Uiso 1 1 calc R . .
C33 C 0.5805(6) 0.4651(4) 0.4267(3) 0.0372(16) Uani 1 1 d . . .
H33A H 0.5360 0.5322 0.4172 0.056 Uiso 1 1 calc R . .
H33B H 0.6316 0.4686 0.4492 0.056 Uiso 1 1 calc R . .
H33C H 0.5271 0.4400 0.4509 0.056 Uiso 1 1 calc R . .
C34 C 1.0075(5) 0.2073(4) 0.4193(2) 0.0232(12) Uani 1 1 d . . .
H34A H 1.0681 0.1660 0.3827 0.028 Uiso 1 1 calc R . .
H34B H 1.0421 0.2379 0.4411 0.028 Uiso 1 1 calc R . .
C35 C 0.9615(5) 0.1428(4) 0.4582(2) 0.0193(11) Uani 1 1 d . . .
H35A H 0.9118 0.1811 0.4978 0.023 Uiso 1 1 calc R . .
H35B H 1.0269 0.0826 0.4641 0.023 Uiso 1 1 calc R . .
C36 C 0.9592(6) 0.3195(6) 0.3253(3) 0.0367(16) Uani 1 1 d . . .
H36A H 1.0212 0.3381 0.3271 0.055 Uiso 1 1 calc R . .
H36B H 0.9038 0.3720 0.3089 0.055 Uiso 1 1 calc R . .
H36C H 0.9928 0.2557 0.2996 0.055 Uiso 1 1 calc R . .
C37 C 0.5040(5) 0.2491(4) 0.4489(2) 0.0207(12) Uani 1 1 d . . .
C38 C 0.3937(5) 0.2827(5) 0.4428(3) 0.0274(13) Uani 1 1 d . . .
H38 H 0.3856 0.2744 0.4044 0.033 Uiso 1 1 calc R . .
C39 C 0.2953(5) 0.3278(4) 0.4907(3) 0.0272(13) Uani 1 1 d . . .
H39 H 0.2205 0.3527 0.4850 0.033 Uiso 1 1 calc R . .
C40 C 0.3068(5) 0.3365(4) 0.5481(3) 0.0284(14) Uani 1 1 d . . .
H40 H 0.2399 0.3658 0.5817 0.034 Uiso 1 1 calc R . .
C41 C 0.4160(6) 0.3023(4) 0.5550(3) 0.0295(14) Uani 1 1 d . . .
H41 H 0.4240 0.3071 0.5938 0.035 Uiso 1 1 calc R . .
C42 C 0.5157(5) 0.2604(4) 0.5056(2) 0.0223(12) Uani 1 1 d . . .
H42 H 0.5905 0.2399 0.5107 0.027 Uiso 1 1 calc R . .
C43 C 0.6584(5) 0.0644(4) 0.3710(2) 0.0225(12) Uani 1 1 d . . .
C44 C 0.5923(5) 0.0239(4) 0.4077(3) 0.0290(13) Uani 1 1 d . . .
H44 H 0.5317 0.0640 0.4420 0.035 Uiso 1 1 calc R . .
C45 C 0.6136(6) -0.0749(5) 0.3950(3) 0.0361(16) Uani 1 1 d . . .
H45 H 0.5669 -0.1022 0.4201 0.043 Uiso 1 1 calc R . .
C46 C 0.7033(6) -0.1342(5) 0.3454(3) 0.0387(16) Uani 1 1 d . . .
H46 H 0.7189 -0.2024 0.3370 0.046 Uiso 1 1 calc R . .
C47 C 0.7670(6) -0.0954(5) 0.3099(3) 0.0406(17) Uani 1 1 d . . .
H47 H 0.8283 -0.1366 0.2761 0.049 Uiso 1 1 calc R . .
C48 C 0.7460(5) 0.0053(5) 0.3209(3) 0.0299(13) Uani 1 1 d . . .
H48 H 0.7912 0.0324 0.2945 0.036 Uiso 1 1 calc R . .
C49 C 0.9837(5) 0.0198(4) 0.3556(2) 0.0244(12) Uani 1 1 d . . .
C50 C 1.0644(6) -0.0726(4) 0.3599(3) 0.0368(16) Uani 1 1 d . . .
H50 H 1.0639 -0.0958 0.3978 0.044 Uiso 1 1 calc R . .
C51 C 1.1474(7) -0.1329(5) 0.3086(3) 0.051(2) Uani 1 1 d . . .
H51 H 1.2035 -0.1975 0.3115 0.061 Uiso 1 1 calc R . .
C52 C 1.1485(7) -0.0994(5) 0.2540(3) 0.0468(19) Uani 1 1 d . . .
H52 H 1.2029 -0.1423 0.2190 0.056 Uiso 1 1 calc R . .
C53 C 1.0709(6) -0.0035(5) 0.2494(3) 0.0319(14) Uani 1 1 d . . .
H53 H 1.0753 0.0213 0.2117 0.038 Uiso 1 1 calc R . .
C54 C 0.9875(5) 0.0554(4) 0.3001(2) 0.0225(12) Uani 1 1 d . . .
H54 H 0.9322 0.1206 0.2974 0.027 Uiso 1 1 calc R . .
C55 C 0.8194(5) 0.0338(4) 0.4738(2) 0.0215(12) Uani 1 1 d . . .
C56 C 0.7674(5) 0.0737(5) 0.5338(3) 0.0299(14) Uani 1 1 d . . .
H56 H 0.7628 0.1366 0.5465 0.036 Uiso 1 1 calc R . .
C57 C 0.7220(5) 0.0222(5) 0.5752(3) 0.0393(17) Uani 1 1 d . . .
H57 H 0.6871 0.0492 0.6161 0.047 Uiso 1 1 calc R . .
C58 C 0.7288(6) -0.0687(6) 0.5558(4) 0.048(2) Uani 1 1 d . . .
H58 H 0.6978 -0.1042 0.5837 0.057 Uiso 1 1 calc R . .
C59 C 0.7803(7) -0.1095(6) 0.4960(4) 0.0440(19) Uani 1 1 d . . .
H59 H 0.7850 -0.1726 0.4835 0.053 Uiso 1 1 calc R . .
C60 C 0.8245(6) -0.0580(5) 0.4549(3) 0.0322(15) Uani 1 1 d . . .
H60 H 0.8582 -0.0848 0.4140 0.039 Uiso 1 1 calc R . .
C61 C 0.9765(7) 0.9991(6) 0.1042(4) 0.055(2) Uani 1 1 d . . .
H61A H 1.0563 0.9705 0.0764 0.065 Uiso 1 1 calc R . .
H61B H 0.9678 1.0547 0.1313 0.065 Uiso 1 1 calc R . .
C62 C 0.0874(9) 0.5620(11) 0.3877(6) 0.117(5) Uani 1 1 d . . .
H62A H 0.0958 0.4959 0.3726 0.140 Uiso 1 1 calc R A 1
H62B H 0.1651 0.5613 0.3778 0.140 Uiso 1 1 calc R A 1
C63 C 0.2981(14) 0.4298(7) 0.7537(6) 0.130(6) Uani 1 1 d . . .
H63A H 0.2383 0.4765 0.7888 0.156 Uiso 1 1 calc R . .
H63B H 0.3528 0.4591 0.7364 0.156 Uiso 1 1 calc R . .
C64 C 0.5086(8) 0.0452(10) 0.7410(4) 0.085(4) Uani 1 1 d . . .
H64A H 0.5538 -0.0253 0.7222 0.102 Uiso 1 1 calc R . .
H64B H 0.4854 0.0877 0.7098 0.102 Uiso 1 1 calc R . .
B1 B 0.8160(7) 0.2934(6) 0.1916(3) 0.0389(19) Uani 1 1 d . . .
B2 B 0.2685(9) 0.2403(10) 0.3152(4) 0.062(3) Uani 1 1 d . . .
B3 B 0.3013(7) 0.6535(6) 0.4176(3) 0.0351(18) Uani 1 1 d . . .
B4 B 0.6781(8) 0.1380(7) 0.9299(4) 0.046(2) Uani 1 1 d . . .

loop_
_atom_site_aniso_label
_atom_site_aniso_U_11
_atom_site_aniso_U_22
_atom_site_aniso_U_33
_atom_site_aniso_U_23
_atom_site_aniso_U_13
_atom_site_aniso_U_12
Ni1 0.0163(4) 0.0314(4) 0.0195(3) 0.0094(3) -0.0086(3) -0.0114(3)
Ni2 0.0172(4) 0.0188(3) 0.0189(3) 0.0097(3) -0.0089(3) -0.0079(3)
Cl1 0.149(3) 0.161(3) 0.091(2) 0.068(2) -0.082(2) -0.124(3)
Cl2 0.0541(13) 0.0479(11) 0.0785(15) -0.0049(10) -0.0291(11) -0.0098(9)
Cl3 0.084(3) 0.281(7) 0.138(4) 0.007(4) -0.003(2) -0.069(4)
Cl4A 0.068(2) 0.152(4) 0.075(2) 0.018(3) -0.0334(19) -0.052(3)
Cl4B 0.068(2) 0.152(4) 0.075(2) 0.018(3) -0.0334(19) -0.052(3)
Cl5 0.0760(18) 0.0685(16) 0.136(3) 0.0387(16) -0.0509(18) -0.0317(14)
Cl6 0.0760(15) 0.0530(11) 0.0431(11) 0.0041(9) -0.0060(10) -0.0323(11)
Cl7 0.0496(12) 0.0664(13) 0.0472(11) 0.0110(9) -0.0175(9) -0.0163(10)
Cl8 0.099(2) 0.107(2) 0.209(4) 0.108(3) -0.098(3) -0.068(2)
S1 0.0225(8) 0.0329(8) 0.0327(8) 0.0170(6) -0.0142(6) -0.0131(6)
S2 0.0191(7) 0.0335(8) 0.0231(7) 0.0082(6) -0.0106(6) -0.0113(6)
S3 0.0242(8) 0.0236(7) 0.0314(7) 0.0167(6) -0.0151(6) -0.0110(6)
S4 0.0231(8) 0.0280(7) 0.0279(7) 0.0157(6) -0.0134(6) -0.0146(6)
P1 0.0169(8) 0.0344(8) 0.0189(7) 0.0085(6) -0.0079(6) -0.0119(6)
P2 0.0152(7) 0.0272(7) 0.0174(7) 0.0060(6) -0.0061(5) -0.0087(6)
P3 0.0179(7) 0.0220(7) 0.0175(6) 0.0070(5) -0.0067(5) -0.0095(6)
P4 0.0189(7) 0.0186(6) 0.0180(6) 0.0086(5) -0.0097(5) -0.0078(6)
F1 0.026(2) 0.057(3) 0.039(2) 0.0092(18) -0.0131(16) -0.0180(18)
F2 0.040(3) 0.131(5) 0.062(3) 0.070(3) -0.015(2) -0.014(3)
F3 0.043(3) 0.057(3) 0.090(4) 0.007(3) -0.019(2) -0.027(2)
F4 0.064(3) 0.049(3) 0.049(3) 0.000(2) -0.002(2) -0.013(2)
F5A 0.034(3) 0.101(6) 0.050(3) 0.002(4) -0.016(2) -0.040(4)
F5B 0.034(3) 0.101(6) 0.050(3) 0.002(4) -0.016(2) -0.040(4)
F6 0.039(2) 0.068(3) 0.045(2) 0.022(2) -0.0218(19) -0.027(2)
F7 0.038(2) 0.104(4) 0.033(2) 0.018(2) -0.0141(19) -0.040(3)
F8A 0.076(7) 0.103(8) 0.050(4) 0.046(5) -0.038(5) -0.067(6)
F8B 0.076(7) 0.103(8) 0.050(4) 0.046(5) -0.038(5) -0.067(6)
F9 0.043(2) 0.0260(19) 0.065(3) -0.0100(18) -0.026(2) -0.0016(17)
F10 0.057(3) 0.082(3) 0.035(2) 0.020(2) -0.015(2) -0.037(3)
F11 0.036(2) 0.0373(19) 0.0239(17) 0.0077(15) -0.0156(15) -0.0116(16)
F12 0.049(3) 0.032(2) 0.047(2) 0.0062(17) -0.034(2) 0.0004(18)
F13 0.093(4) 0.082(4) 0.088(4) -0.040(3) 0.015(3) -0.050(3)
F14A 0.089(4) 0.090(4) 0.060(3) -0.003(3) 0.000(3) -0.048(4)
F15A 0.089(4) 0.090(4) 0.060(3) -0.003(3) 0.000(3) -0.048(4)
F16A 0.089(4) 0.090(4) 0.060(3) -0.003(3) 0.000(3) -0.048(4)
F14B 0.089(4) 0.090(4) 0.060(3) -0.003(3) 0.000(3) -0.048(4)
F15B 0.089(4) 0.090(4) 0.060(3) -0.003(3) 0.000(3) -0.048(4)
F16B 0.089(4) 0.090(4) 0.060(3) -0.003(3) 0.000(3) -0.048(4)
C1 0.023(3) 0.052(4) 0.029(3) 0.017(3) -0.009(3) -0.021(3)
C2 0.025(3) 0.041(3) 0.020(3) 0.011(3) -0.007(2) -0.015(3)
C3 0.039(4) 0.030(4) 0.060(5) 0.010(3) -0.012(4) -0.015(3)
C4 0.020(3) 0.042(4) 0.028(3) 0.014(3) -0.008(2) -0.019(3)
C5 0.017(3) 0.034(3) 0.017(3) 0.003(2) -0.005(2) -0.010(2)
C6 0.026(3) 0.051(4) 0.028(3) 0.014(3) -0.013(3) -0.018(3)
C7 0.020(3) 0.027(3) 0.024(3) 0.007(2) -0.011(2) -0.010(2)
C8 0.024(3) 0.035(3) 0.026(3) 0.008(2) -0.009(2) -0.012(3)
C9 0.034(4) 0.030(3) 0.024(3) 0.007(2) -0.009(3) -0.009(3)
C10 0.043(4) 0.029(3) 0.034(3) 0.004(3) -0.023(3) -0.012(3)
C11 0.037(4) 0.032(3) 0.049(4) 0.014(3) -0.025(3) -0.019(3)
C12 0.023(3) 0.032(3) 0.035(3) 0.011(3) -0.012(3) -0.009(3)
C13 0.019(3) 0.033(3) 0.025(3) 0.009(2) -0.004(2) -0.012(3)
C14 0.025(3) 0.040(3) 0.032(3) 0.002(3) -0.007(3) -0.013(3)
C15 0.031(4) 0.038(4) 0.038(4) -0.006(3) -0.003(3) -0.010(3)
C16 0.028(4) 0.033(3) 0.044(4) 0.010(3) -0.002(3) -0.004(3)
C17 0.027(4) 0.038(4) 0.041(4) 0.011(3) -0.009(3) -0.010(3)
C18 0.022(3) 0.034(3) 0.030(3) 0.014(3) -0.010(2) -0.014(3)
C19 0.021(3) 0.034(3) 0.022(3) 0.008(2) -0.007(2) -0.015(3)
C20 0.032(4) 0.049(4) 0.027(3) 0.014(3) -0.014(3) -0.027(3)
C21 0.049(5) 0.072(5) 0.033(3) 0.029(4) -0.026(3) -0.043(4)
C22 0.024(4) 0.083(6) 0.063(5) 0.046(5) -0.028(4) -0.033(4)
C23 0.022(4) 0.065(5) 0.047(4) 0.035(4) -0.013(3) -0.018(3)
C24 0.025(3) 0.035(3) 0.032(3) 0.014(3) -0.009(3) -0.012(3)
C25 0.020(3) 0.034(3) 0.022(3) 0.003(2) -0.008(2) -0.008(2)
C26 0.025(3) 0.032(3) 0.032(3) -0.004(3) -0.004(3) -0.005(3)
C27 0.033(4) 0.042(4) 0.053(5) -0.014(3) -0.008(3) -0.014(3)
C28 0.041(4) 0.043(4) 0.029(3) -0.011(3) -0.016(3) -0.002(3)
C29 0.032(4) 0.047(4) 0.017(3) -0.004(3) -0.006(3) 0.000(3)
C30 0.020(3) 0.036(3) 0.021(3) 0.005(2) -0.007(2) -0.007(3)
C31 0.019(3) 0.039(3) 0.021(3) 0.012(2) -0.012(2) -0.012(3)
C32 0.018(3) 0.030(3) 0.023(3) 0.005(2) -0.007(2) -0.010(2)
C33 0.044(4) 0.018(3) 0.049(4) 0.000(3) -0.026(3) -0.004(3)
C34 0.018(3) 0.028(3) 0.024(3) 0.009(2) -0.011(2) -0.008(2)
C35 0.014(3) 0.025(3) 0.018(3) 0.005(2) -0.007(2) -0.007(2)
C36 0.031(4) 0.059(4) 0.035(3) 0.033(3) -0.016(3) -0.030(3)
C37 0.021(3) 0.023(3) 0.019(3) 0.011(2) -0.005(2) -0.011(2)
C38 0.024(3) 0.037(3) 0.026(3) 0.009(2) -0.010(2) -0.016(3)
C39 0.018(3) 0.026(3) 0.035(3) 0.007(2) -0.006(2) -0.008(2)
C40 0.026(3) 0.028(3) 0.026(3) 0.005(2) 0.000(2) -0.012(3)
C41 0.040(4) 0.028(3) 0.020(3) 0.006(2) -0.007(3) -0.015(3)
C42 0.023(3) 0.022(3) 0.025(3) 0.007(2) -0.011(2) -0.010(2)
C43 0.021(3) 0.025(3) 0.025(3) 0.003(2) -0.011(2) -0.010(2)
C44 0.028(3) 0.026(3) 0.035(3) 0.007(2) -0.016(3) -0.011(3)
C45 0.043(4) 0.026(3) 0.056(4) 0.017(3) -0.027(3) -0.023(3)
C46 0.042(4) 0.023(3) 0.060(5) 0.006(3) -0.026(4) -0.016(3)
C47 0.045(4) 0.029(3) 0.045(4) -0.001(3) -0.020(3) -0.009(3)
C48 0.029(3) 0.035(3) 0.028(3) 0.003(2) -0.015(3) -0.013(3)
C49 0.025(3) 0.026(3) 0.021(3) 0.007(2) -0.010(2) -0.008(2)
C50 0.047(4) 0.022(3) 0.027(3) 0.005(2) -0.018(3) 0.003(3)
C51 0.057(5) 0.037(4) 0.027(3) 0.003(3) -0.011(3) 0.009(3)
C52 0.050(5) 0.045(4) 0.032(4) -0.006(3) -0.007(3) -0.011(4)
C53 0.035(4) 0.032(3) 0.029(3) 0.004(3) -0.011(3) -0.014(3)
C54 0.020(3) 0.027(3) 0.024(3) 0.011(2) -0.010(2) -0.013(2)
C55 0.020(3) 0.027(3) 0.026(3) 0.018(2) -0.016(2) -0.012(2)
C56 0.018(3) 0.031(3) 0.033(3) 0.018(3) -0.006(2) -0.004(2)
C57 0.022(3) 0.043(4) 0.047(4) 0.029(3) -0.009(3) -0.010(3)
C58 0.028(4) 0.077(6) 0.061(5) 0.054(4) -0.027(4) -0.036(4)
C59 0.056(5) 0.048(4) 0.068(5) 0.038(4) -0.046(4) -0.044(4)
C60 0.044(4) 0.038(3) 0.040(4) 0.025(3) -0.033(3) -0.028(3)
C61 0.051(5) 0.053(5) 0.067(5) 0.001(4) -0.028(4) -0.022(4)
C62 0.052(7) 0.153(13) 0.124(11) -0.050(9) 0.015(7) -0.049(8)
C63 0.243(18) 0.040(5) 0.168(13) 0.042(7) -0.156(13) -0.059(8)
C64 0.056(6) 0.149(11) 0.047(5) 0.040(6) -0.019(4) -0.039(7)
B1 0.035(5) 0.052(5) 0.028(4) 0.007(3) -0.008(3) -0.018(4)
B2 0.055(6) 0.137(10) 0.035(5) 0.030(5) -0.025(4) -0.073(7)
B3 0.039(5) 0.031(4) 0.031(4) 0.008(3) -0.018(3) -0.005(3)
B4 0.053(6) 0.050(5) 0.040(5) -0.008(4) 0.003(4) -0.036(4)

loop_
_atom_type_symbol
_atom_type_description
_atom_type_scat_dispersion_real
_atom_type_scat_dispersion_imag
_atom_type_scat_source
C C 0.0033 0.0016 'International Tables Vol C Tables 4.2.6.8 and 6.1.1.4'
H H 0.0000 0.0000 'International Tables Vol C Tables 4.2.6.8 and 6.1.1.4'
B B 0.0013 0.0007 'International Tables Vol C Tables 4.2.6.8 and 6.1.1.4'
F F 0.0171 0.0103 'International Tables Vol C Tables 4.2.6.8 and 6.1.1.4'
P P 0.1023 0.0942 'International Tables Vol C Tables 4.2.6.8 and 6.1.1.4'
S S 0.1246 0.1234 'International Tables Vol C Tables 4.2.6.8 and 6.1.1.4'
Ni Ni 0.3393 1.1124 'International Tables Vol C Tables 4.2.6.8 and 6.1.1.4'
Cl Cl 0.1484 0.1585 'International Tables Vol C Tables 4.2.6.8 and 6.1.1.4'

loop_
_geom_angle_atom_site_label_1
_geom_angle_atom_site_label_2
_geom_angle_atom_site_label_3
_geom_angle
P2 Ni1 P1 98.24(6)
P2 Ni1 S1 174.04(6)
P1 Ni1 S1 86.77(6)
P2 Ni1 S2 87.94(6)
P1 Ni1 S2 171.88(7)
S1 Ni1 S2 87.39(6)
P4 Ni2 P3 98.11(6)
P4 Ni2 S3 174.11(7)
P3 Ni2 S3 86.91(6)
P4 Ni2 S4 87.94(6)
P3 Ni2 S4 173.71(6)
S3 Ni2 S4 87.15(6)
C3 S1 C1 101.6(3)
C3 S1 Ni1 104.5(2)
C1 S1 Ni1 108.8(2)
C4 S2 C6 100.6(3)
C4 S2 Ni1 107.6(2)
C6 S2 Ni1 108.6(2)
C33 S3 C31 102.7(3)
C33 S3 Ni2 102.0(2)
C31 S3 Ni2 107.9(2)
C36 S4 C34 99.9(3)
C36 S4 Ni2 108.7(2)
C34 S4 Ni2 107.5(2)
C7 P1 C13 107.2(3)
C7 P1 C2 106.2(3)
C13 P1 C2 105.7(3)
C7 P1 Ni1 108.84(19)
C13 P1 Ni1 123.8(2)
C2 P1 Ni1 103.7(2)
C19 P2 C25 109.1(3)
C19 P2 C5 104.9(3)
C25 P2 C5 103.8(3)
C19 P2 Ni1 122.3(2)
C25 P2 Ni1 109.7(2)
C5 P2 Ni1 105.33(19)
C37 P3 C43 106.2(3)
C37 P3 C32 105.8(3)
C43 P3 C32 104.8(3)
C37 P3 Ni2 111.3(2)
C43 P3 Ni2 124.14(19)
C32 P3 Ni2 103.0(2)
C49 P4 C55 109.2(3)
C49 P4 C35 104.5(3)
C55 P4 C35 104.9(2)
C49 P4 Ni2 108.79(18)
C55 P4 Ni2 122.35(18)
C35 P4 Ni2 105.51(17)
B2 F5A F8A 57.6(10)
B2 F8A F5A 54.3(11)
C2 C1 S1 107.6(4)
C2 C1 H1A 110.2
S1 C1 H1A 110.2
C2 C1 H1B 110.2
S1 C1 H1B 110.2
H1A C1 H1B 108.5
C1 C2 P1 108.8(4)
C1 C2 H2A 109.9
P1 C2 H2A 109.9
C1 C2 H2B 109.9
P1 C2 H2B 109.9
H2A C2 H2B 108.3
S1 C3 H3A 109.5
S1 C3 H3B 109.5
H3A C3 H3B 109.5
S1 C3 H3C 109.5
H3A C3 H3C 109.5
H3B C3 H3C 109.5
C5 C4 S2 109.4(4)
C5 C4 H4A 109.8
S2 C4 H4A 109.8
C5 C4 H4B 109.8
S2 C4 H4B 109.8
H4A C4 H4B 108.2
C4 C5 P2 107.7(4)
C4 C5 H5A 110.2
P2 C5 H5A 110.2
C4 C5 H5B 110.2
P2 C5 H5B 110.2
H5A C5 H5B 108.5
S2 C6 H6A 109.5
S2 C6 H6B 109.5
H6A C6 H6B 109.5
S2 C6 H6C 109.5
H6A C6 H6C 109.5
H6B C6 H6C 109.5
C8 C7 C12 120.0(6)
C8 C7 P1 119.2(5)
C12 C7 P1 120.7(4)
C7 C8 C9 119.5(6)
C7 C8 H8 120.3
C9 C8 H8 120.3
C10 C9 C8 120.1(6)
C10 C9 H9 120.0
C8 C9 H9 120.0
C9 C10 C11 121.1(6)
C9 C10 H10 119.5
C11 C10 H10 119.5
C10 C11 C12 119.8(6)
C10 C11 H11 120.1
C12 C11 H11 120.1
C11 C12 C7 119.6(6)
C11 C12 H12 120.2
C7 C12 H12 120.2
C14 C13 C18 118.9(6)
C14 C13 P1 118.6(5)
C18 C13 P1 122.5(5)
C13 C14 C15 121.0(6)
C13 C14 H14 119.5
C15 C14 H14 119.5
C16 C15 C14 118.4(6)
C16 C15 H15 120.8
C14 C15 H15 120.8
C15 C16 C17 121.1(6)
C15 C16 H16 119.5
C17 C16 H16 119.5
C18 C17 C16 120.3(6)
C18 C17 H17 119.8
C16 C17 H17 119.8
C17 C18 C13 120.2(6)
C17 C18 H18 119.9
C13 C18 H18 119.9
C20 C19 C24 119.4(6)
C20 C19 P2 118.7(5)
C24 C19 P2 121.9(4)
C19 C20 C21 120.1(7)
C19 C20 H20 120.0
C21 C20 H20 120.0
C22 C21 C20 118.9(7)
C22 C21 H21 120.6
C20 C21 H21 120.6
C23 C22 C21 121.9(6)
C23 C22 H22 119.1
C21 C22 H22 119.1
C22 C23 C24 119.3(7)
C22 C23 H23 120.4
C24 C23 H23 120.4
C23 C24 C19 120.4(6)
C23 C24 H24 119.8
C19 C24 H24 119.8
C30 C25 C26 118.9(6)
C30 C25 P2 120.0(5)
C26 C25 P2 120.8(5)
C27 C26 C25 120.0(6)
C27 C26 H26 120.0
C25 C26 H26 120.0
C26 C27 C28 120.5(7)
C26 C27 H27 119.8
C28 C27 H27 119.8
C29 C28 C27 118.6(6)
C29 C28 H28 120.7
C27 C28 H28 120.7
C28 C29 C30 121.7(6)
C28 C29 H29 119.1
C30 C29 H29 119.1
C29 C30 C25 120.2(6)
C29 C30 H30 119.9
C25 C30 H30 119.9
C32 C31 S3 110.1(4)
C32 C31 H31A 109.6
S3 C31 H31A 109.6
C32 C31 H31B 109.6
S3 C31 H31B 109.6
H31A C31 H31B 108.2
C31 C32 P3 108.5(4)
C31 C32 H32A 110.0
P3 C32 H32A 110.0
C31 C32 H32B 110.0
P3 C32 H32B 110.0
H32A C32 H32B 108.4
S3 C33 H33A 109.5
S3 C33 H33B 109.5
H33A C33 H33B 109.5
S3 C33 H33C 109.5
H33A C33 H33C 109.5
H33B C33 H33C 109.5
C35 C34 S4 107.8(4)
C35 C34 H34A 110.1
S4 C34 H34A 110.1
C35 C34 H34B 110.1
S4 C34 H34B 110.1
H34A C34 H34B 108.5
C34 C35 P4 108.8(4)
C34 C35 H35A 109.9
P4 C35 H35A 109.9
C34 C35 H35B 109.9
P4 C35 H35B 109.9
H35A C35 H35B 108.3
S4 C36 H36A 109.5
S4 C36 H36B 109.5
H36A C36 H36B 109.5
S4 C36 H36C 109.5
H36A C36 H36C 109.5
H36B C36 H36C 109.5
C38 C37 C42 118.8(5)
C38 C37 P3 121.7(4)
C42 C37 P3 119.5(4)
C39 C38 C37 122.1(5)
C39 C38 H38 119.0
C37 C38 H38 119.0
C38 C39 C40 119.2(6)
C38 C39 H39 120.4
C40 C39 H39 120.4
C41 C40 C39 119.3(5)
C41 C40 H40 120.3
C39 C40 H40 120.3
C40 C41 C42 121.0(5)
C40 C41 H41 119.5
C42 C41 H41 119.5
C37 C42 C41 119.4(5)
C37 C42 H42 120.3
C41 C42 H42 120.3
C44 C43 C48 119.2(6)
C44 C43 P3 121.6(4)
C48 C43 P3 119.2(5)
C43 C44 C45 120.4(6)
C43 C44 H44 119.8
C45 C44 H44 119.8
C44 C45 C46 119.9(6)
C44 C45 H45 120.0
C46 C45 H45 120.0
C47 C46 C45 119.8(6)
C47 C46 H46 120.1
C45 C46 H46 120.1
C46 C47 C48 121.6(7)
C46 C47 H47 119.2
C48 C47 H47 119.2
C43 C48 C47 119.1(6)
C43 C48 H48 120.5
C47 C48 H48 120.5
C50 C49 C54 120.0(5)
C50 C49 P4 121.9(4)
C54 C49 P4 117.9(4)
C49 C50 C51 119.8(6)
C49 C50 H50 120.1
C51 C50 H50 120.1
C52 C51 C50 120.2(6)
C52 C51 H51 119.9
C50 C51 H51 119.9
C51 C52 C53 120.6(6)
C51 C52 H52 119.7
C53 C52 H52 119.7
C54 C53 C52 119.0(6)
C54 C53 H53 120.5
C52 C53 H53 120.5
C53 C54 C49 120.3(5)
C53 C54 H54 119.9
C49 C54 H54 119.9
C56 C55 C60 119.7(5)
C56 C55 P4 118.8(4)
C60 C55 P4 121.6(5)
C57 C56 C55 120.7(6)
C57 C56 H56 119.7
C55 C56 H56 119.7
C58 C57 C56 118.7(7)
C58 C57 H57 120.6
C56 C57 H57 120.6
C57 C58 C59 121.3(6)
C57 C58 H58 119.4
C59 C58 H58 119.4
C60 C59 C58 119.8(7)
C60 C59 H59 120.1
C58 C59 H59 120.1
C59 C60 C55 119.8(7)
C59 C60 H60 120.1
C55 C60 H60 120.1
Cl1 C61 Cl2 111.1(5)
Cl1 C61 H61A 109.4
Cl2 C61 H61A 109.4
Cl1 C61 H61B 109.4
Cl2 C61 H61B 109.4
H61A C61 H61B 108.0
Cl4B C62 Cl3 117.9(7)
Cl4B C62 Cl4A 42.8(5)
Cl3 C62 Cl4A 103.8(6)
Cl4B C62 H62A 68.3
Cl3 C62 H62A 111.0
Cl4A C62 H62A 111.0
Cl4B C62 H62B 128.3
Cl3 C62 H62B 111.0
Cl4A C62 H62B 111.0
H62A C62 H62B 109.0
Cl6 C63 Cl5 114.3(6)
Cl6 C63 H63A 108.7
Cl5 C63 H63A 108.7
Cl6 C63 H63B 108.7
Cl5 C63 H63B 108.7
H63A C63 H63B 107.6
Cl8 C64 Cl7 111.8(6)
Cl8 C64 H64A 109.3
Cl7 C64 H64A 109.3
Cl8 C64 H64B 109.3
Cl7 C64 H64B 109.3
H64A C64 H64B 107.9
F2 B1 F4 114.6(7)
F2 B1 F1 110.5(6)
F4 B1 F1 106.5(6)
F2 B1 F3 110.5(7)
F4 B1 F3 105.9(6)
F1 B1 F3 108.5(6)
F5A B2 F8A 68.1(14)
F5A B2 F7 138.5(16)
F8A B2 F7 109.2(7)
F5A B2 F6 106.0(12)
F8A B2 F6 114.9(11)
F7 B2 F6 111.6(7)
F5A B2 F5B 43.0(13)
F8A B2 F5B 105.5(8)
F7 B2 F5B 106.5(10)
F6 B2 F5B 108.6(6)
F5A B2 F8B 88.4(16)
F8A B2 F8B 31.5(7)
F7 B2 F8B 110.1(8)
F6 B2 F8B 86.8(10)
F5B B2 F8B 131.1(10)
F12 B3 F9 110.3(6)
F12 B3 F10 109.5(6)
F9 B3 F10 109.3(6)
F12 B3 F11 109.7(6)
F9 B3 F11 109.0(5)
F10 B3 F11 108.9(6)
F13 B4 F15B 113.6(10)
F13 B4 F15A 127.2(9)
F15B B4 F15A 25.6(9)
F13 B4 F16B 107.3(9)
F15B B4 F16B 100.6(11)
F15A B4 F16B 75.7(9)
F13 B4 F16A 112.1(8)
F15B B4 F16A 129.9(11)
F15A B4 F16A 106.4(9)
F16B B4 F16A 45.9(7)
F13 B4 F14A 113.4(9)
F15B B4 F14A 98.8(11)
F15A B4 F14A 107.1(10)
F16B B4 F14A 122.2(10)
F16A B4 F14A 80.8(8)
F13 B4 F14B 114.2(9)
F15B B4 F14B 118.4(11)
F15A B4 F14B 117.0(11)
F16B B4 F14B 100.0(11)
F16A B4 F14B 55.9(8)
F14A B4 F14B 25.7(7)

loop_
_geom_bond_atom_site_label_1
_geom_bond_atom_site_label_2
_geom_bond_distance
Ni1 P2 2.1710(16)
Ni1 P1 2.1779(16)
Ni1 S1 2.2133(17)
Ni1 S2 2.2140(16)
Ni2 P4 2.1779(14)
Ni2 P3 2.1868(16)
Ni2 S3 2.2114(15)
Ni2 S4 2.2214(16)
Cl1 C61 1.742(9)
Cl2 C61 1.784(8)
Cl3 C62 1.689(13)
Cl4A C62 2.115(17)
Cl4B C62 1.637(14)
Cl5 C63 1.759(10)
Cl6 C63 1.688(11)
Cl7 C64 1.763(9)
Cl8 C64 1.727(11)
S1 C3 1.817(7)
S1 C1 1.846(6)
S2 C4 1.821(6)
S2 C6 1.826(6)
S3 C33 1.793(7)
S3 C31 1.823(6)
S4 C36 1.814(6)
S4 C34 1.842(5)
P1 C7 1.806(6)
P1 C13 1.817(6)
P1 C2 1.826(6)
P2 C19 1.803(6)
P2 C25 1.818(6)
P2 C5 1.828(6)
P3 C37 1.799(6)
P3 C43 1.813(6)
P3 C32 1.826(6)
P4 C49 1.823(6)
P4 C55 1.824(5)
P4 C35 1.840(5)
F1 B1 1.394(9)
F2 B1 1.326(9)
F3 B1 1.398(10)
F4 B1 1.389(9)
F5A B2 1.29(2)
F5A F8A 1.48(3)
F5B B2 1.446(13)
F6 B2 1.397(11)
F7 B2 1.343(12)
F8A B2 1.343(12)
F8B B2 1.74(2)
F9 B3 1.390(9)
F10 B3 1.393(9)
F11 B3 1.402(8)
F12 B3 1.380(8)
F13 B4 1.278(9)
F14A B4 1.425(17)
F15A B4 1.374(16)
F16A B4 1.415(14)
F14B B4 1.45(2)
F15B B4 1.37(2)
F16B B4 1.376(17)
C1 C2 1.527(9)
C1 H1A 0.9900
C1 H1B 0.9900
C2 H2A 0.9900
C2 H2B 0.9900
C3 H3A 0.9800
C3 H3B 0.9800
C3 H3C 0.9800
C4 C5 1.537(8)
C4 H4A 0.9900
C4 H4B 0.9900
C5 H5A 0.9900
C5 H5B 0.9900
C6 H6A 0.9800
C6 H6B 0.9800
C6 H6C 0.9800
C7 C8 1.400(8)
C7 C12 1.403(9)
C8 C9 1.401(9)
C8 H8 0.9500
C9 C10 1.379(10)
C9 H9 0.9500
C10 C11 1.382(10)
C10 H10 0.9500
C11 C12 1.403(9)
C11 H11 0.9500
C12 H12 0.9500
C13 C14 1.389(9)
C13 C18 1.400(8)
C14 C15 1.404(9)
C14 H14 0.9500
C15 C16 1.382(10)
C15 H15 0.9500
C16 C17 1.382(10)
C16 H16 0.9500
C17 C18 1.375(9)
C17 H17 0.9500
C18 H18 0.9500
C19 C20 1.394(8)
C19 C24 1.402(8)
C20 C21 1.400(9)
C20 H20 0.9500
C21 C22 1.399(11)
C21 H21 0.9500
C22 C23 1.361(11)
C22 H22 0.9500
C23 C24 1.398(9)
C23 H23 0.9500
C24 H24 0.9500
C25 C30 1.387(8)
C25 C26 1.401(9)
C26 C27 1.383(9)
C26 H26 0.9500
C27 C28 1.405(11)
C27 H27 0.9500
C28 C29 1.362(11)
C28 H28 0.9500
C29 C30 1.380(9)
C29 H29 0.9500
C30 H30 0.9500
C31 C32 1.515(8)
C31 H31A 0.9900
C31 H31B 0.9900
C32 H32A 0.9900
C32 H32B 0.9900
C33 H33A 0.9800
C33 H33B 0.9800
C33 H33C 0.9800
C34 C35 1.511(8)
C34 H34A 0.9900
C34 H34B 0.9900
C35 H35A 0.9900
C35 H35B 0.9900
C36 H36A 0.9800
C36 H36B 0.9800
C36 H36C 0.9800
C37 C38 1.383(8)
C37 C42 1.399(8)
C38 C39 1.379(8)
C38 H38 0.9500
C39 C40 1.408(9)
C39 H39 0.9500
C40 C41 1.376(9)
C40 H40 0.9500
C41 C42 1.403(8)
C41 H41 0.9500
C42 H42 0.9500
C43 C44 1.376(9)
C43 C48 1.384(8)
C44 C45 1.383(9)
C44 H44 0.9500
C45 C46 1.388(10)
C45 H45 0.9500
C46 C47 1.325(10)
C46 H46 0.9500
C47 C48 1.405(9)
C47 H47 0.9500
C48 H48 0.9500
C49 C50 1.361(8)
C49 C54 1.396(7)
C50 C51 1.389(9)
C50 H50 0.9500
C51 C52 1.367(10)
C51 H51 0.9500
C52 C53 1.384(9)
C52 H52 0.9500
C53 C54 1.376(8)
C53 H53 0.9500
C54 H54 0.9500
C55 C56 1.396(8)
C55 C60 1.397(8)
C56 C57 1.394(8)
C56 H56 0.9500
C57 C58 1.380(11)
C57 H57 0.9500
C58 C59 1.394(11)
C58 H58 0.9500
C59 C60 1.382(9)
C59 H59 0.9500
C60 H60 0.9500
C61 H61A 0.9900
C61 H61B 0.9900
C62 H62A 0.9900
C62 H62B 0.9900
C63 H63A 0.9900
C63 H63B 0.9900
C64 H64A 0.9900
C64 H64B 0.9900

loop_
_geom_torsion_atom_site_label_1
_geom_torsion_atom_site_label_2
_geom_torsion_atom_site_label_3
_geom_torsion_atom_site_label_4
_geom_torsion
P2 Ni1 S1 C3 -112.6(7)
P1 Ni1 S1 C3 100.0(3)
S2 Ni1 S1 C3 -74.4(3)
P2 Ni1 S1 C1 139.5(7)
P1 Ni1 S1 C1 -7.9(2)
S2 Ni1 S1 C1 177.8(2)
P2 Ni1 S2 C4 -1.1(2)
P1 Ni1 S2 C4 138.6(5)
S1 Ni1 S2 C4 -177.5(2)
P2 Ni1 S2 C6 106.9(2)
P1 Ni1 S2 C6 -113.4(5)
S1 Ni1 S2 C6 -69.4(2)
P4 Ni2 S3 C33 -114.7(7)
P3 Ni2 S3 C33 96.7(2)
S4 Ni2 S3 C33 -81.2(2)
P4 Ni2 S3 C31 137.6(6)
P3 Ni2 S3 C31 -11.0(2)
S4 Ni2 S3 C31 171.1(2)
P4 Ni2 S4 C36 111.2(2)
P3 Ni2 S4 C36 -84.8(6)
S3 Ni2 S4 C36 -65.5(2)
P4 Ni2 S4 C34 3.9(2)
P3 Ni2 S4 C34 167.9(6)
S3 Ni2 S4 C34 -172.8(2)
P2 Ni1 P1 C7 100.8(2)
S1 Ni1 P1 C7 -82.5(2)
S2 Ni1 P1 C7 -38.5(5)
P2 Ni1 P1 C13 -26.5(2)
S1 Ni1 P1 C13 150.3(2)
S2 Ni1 P1 C13 -165.8(4)
P2 Ni1 P1 C2 -146.5(2)
S1 Ni1 P1 C2 30.3(2)
S2 Ni1 P1 C2 74.3(5)
P1 Ni1 P2 C19 -31.0(2)
S1 Ni1 P2 C19 -178.0(6)
S2 Ni1 P2 C19 143.8(2)
P1 Ni1 P2 C25 98.6(2)
S1 Ni1 P2 C25 -48.4(7)
S2 Ni1 P2 C25 -86.6(2)
P1 Ni1 P2 C5 -150.18(19)
S1 Ni1 P2 C5 62.8(7)
S2 Ni1 P2 C5 24.53(19)
P4 Ni2 P3 C37 102.13(19)
S3 Ni2 P3 C37 -80.97(19)
S4 Ni2 P3 C37 -61.7(6)
P4 Ni2 P3 C43 -26.7(2)
S3 Ni2 P3 C43 150.3(2)
S4 Ni2 P3 C43 169.5(6)
P4 Ni2 P3 C32 -144.9(2)
S3 Ni2 P3 C32 32.0(2)
S4 Ni2 P3 C32 51.3(6)
P3 Ni2 P4 C49 90.0(2)
S3 Ni2 P4 C49 -58.3(7)
S4 Ni2 P4 C49 -91.7(2)
P3 Ni2 P4 C55 -38.8(2)
S3 Ni2 P4 C55 172.9(6)
S4 Ni2 P4 C55 139.5(2)
P3 Ni2 P4 C35 -158.29(18)
S3 Ni2 P4 C35 53.4(7)
S4 Ni2 P4 C35 19.95(18)
C3 S1 C1 C2 -131.6(4)
Ni1 S1 C1 C2 -21.8(5)
S1 C1 C2 P1 47.2(5)
C7 P1 C2 C1 61.5(5)
C13 P1 C2 C1 175.2(4)
Ni1 P1 C2 C1 -53.2(5)
C6 S2 C4 C5 -141.5(4)
Ni1 S2 C4 C5 -27.9(4)
S2 C4 C5 P2 48.3(5)
C19 P2 C5 C4 -178.3(4)
C25 P2 C5 C4 67.3(5)
Ni1 P2 C5 C4 -48.1(4)
C13 P1 C7 C8 108.9(5)
C2 P1 C7 C8 -138.4(5)
Ni1 P1 C7 C8 -27.3(5)
C13 P1 C7 C12 -74.6(5)
C2 P1 C7 C12 38.0(5)
Ni1 P1 C7 C12 149.1(4)
C12 C7 C8 C9 2.5(8)
P1 C7 C8 C9 178.9(4)
C7 C8 C9 C10 -2.1(9)
C8 C9 C10 C11 0.8(9)
C9 C10 C11 C12 0.2(9)
C10 C11 C12 C7 0.2(9)
C8 C7 C12 C11 -1.5(8)
P1 C7 C12 C11 -177.9(5)
C7 P1 C13 C14 177.2(5)
C2 P1 C13 C14 64.2(6)
Ni1 P1 C13 C14 -54.8(6)
C7 P1 C13 C18 -1.6(6)
C2 P1 C13 C18 -114.6(5)
Ni1 P1 C13 C18 126.3(4)
C18 C13 C14 C15 -1.0(9)
P1 C13 C14 C15 -179.9(5)
C13 C14 C15 C16 0.8(10)
C14 C15 C16 C17 0.3(11)
C15 C16 C17 C18 -1.1(11)
C16 C17 C18 C13 0.9(10)
C14 C13 C18 C17 0.2(9)
P1 C13 C18 C17 179.1(5)
C25 P2 C19 C20 162.4(5)
C5 P2 C19 C20 51.7(5)
Ni1 P2 C19 C20 -67.8(5)
C25 P2 C19 C24 -15.5(6)
C5 P2 C19 C24 -126.2(5)
Ni1 P2 C19 C24 114.4(5)
C24 C19 C20 C21 -3.3(9)
P2 C19 C20 C21 178.8(5)
C19 C20 C21 C22 1.4(10)
C20 C21 C22 C23 1.5(11)
C21 C22 C23 C24 -2.2(11)
C22 C23 C24 C19 0.1(10)
C20 C19 C24 C23 2.6(9)
P2 C19 C24 C23 -179.6(5)
C19 P2 C25 C30 133.7(5)
C5 P2 C25 C30 -114.9(5)
Ni1 P2 C25 C30 -2.7(5)
C19 P2 C25 C26 -52.5(6)
C5 P2 C25 C26 59.0(5)
Ni1 P2 C25 C26 171.1(4)
C30 C25 C26 C27 1.2(9)
P2 C25 C26 C27 -172.7(5)
C25 C26 C27 C28 1.1(10)
C26 C27 C28 C29 -3.6(10)
C27 C28 C29 C30 3.8(10)
C28 C29 C30 C25 -1.5(10)
C26 C25 C30 C29 -1.0(9)
P2 C25 C30 C29 172.9(5)
C33 S3 C31 C32 -125.5(4)
Ni2 S3 C31 C32 -18.3(4)
S3 C31 C32 P3 45.1(5)
C37 P3 C32 C31 64.6(4)
C43 P3 C32 C31 176.6(4)
Ni2 P3 C32 C31 -52.4(4)
C36 S4 C34 C35 -146.3(4)
Ni2 S4 C34 C35 -33.0(4)
S4 C34 C35 P4 50.4(4)
C49 P4 C35 C34 68.1(4)
C55 P4 C35 C34 -177.0(4)
Ni2 P4 C35 C34 -46.5(4)
C43 P3 C37 C38 -81.0(5)
C32 P3 C37 C38 30.0(5)
Ni2 P3 C37 C38 141.2(4)
C43 P3 C37 C42 100.4(5)
C32 P3 C37 C42 -148.6(4)
Ni2 P3 C37 C42 -37.4(5)
C42 C37 C38 C39 0.7(8)
P3 C37 C38 C39 -177.9(5)
C37 C38 C39 C40 -2.6(9)
C38 C39 C40 C41 1.7(9)
C39 C40 C41 C42 1.0(9)
C38 C37 C42 C41 2.1(8)
P3 C37 C42 C41 -179.3(4)
C40 C41 C42 C37 -2.9(8)
C37 P3 C43 C44 -4.7(6)
C32 P3 C43 C44 -116.4(5)
Ni2 P3 C43 C44 126.2(4)
C37 P3 C43 C48 174.1(5)
C32 P3 C43 C48 62.4(5)
Ni2 P3 C43 C48 -55.0(5)
C48 C43 C44 C45 0.4(9)
P3 C43 C44 C45 179.2(5)
C43 C44 C45 C46 1.0(10)
C44 C45 C46 C47 -1.1(10)
C45 C46 C47 C48 -0.2(11)
C44 C43 C48 C47 -1.6(9)
P3 C43 C48 C47 179.5(5)
C46 C47 C48 C43 1.6(10)
C55 P4 C49 C50 -42.9(6)
C35 P4 C49 C50 69.0(6)
Ni2 P4 C49 C50 -178.7(5)
C55 P4 C49 C54 142.5(5)
C35 P4 C49 C54 -105.6(5)
Ni2 P4 C49 C54 6.7(5)
C54 C49 C50 C51 -2.7(11)
P4 C49 C50 C51 -177.2(6)
C49 C50 C51 C52 0.3(13)
C50 C51 C52 C53 3.2(13)
C51 C52 C53 C54 -4.3(11)
C52 C53 C54 C49 2.0(10)
C50 C49 C54 C53 1.5(9)
P4 C49 C54 C53 176.2(5)
C49 P4 C55 C56 159.0(4)
C35 P4 C55 C56 47.4(5)
Ni2 P4 C55 C56 -72.4(5)
C49 P4 C55 C60 -22.4(5)
C35 P4 C55 C60 -134.0(5)
Ni2 P4 C55 C60 106.2(5)
C60 C55 C56 C57 1.0(8)
P4 C55 C56 C57 179.7(4)
C55 C56 C57 C58 -0.4(9)
C56 C57 C58 C59 0.3(10)
C57 C58 C59 C60 -0.7(10)
C58 C59 C60 C55 1.3(10)
C56 C55 C60 C59 -1.4(9)
P4 C55 C60 C59 179.9(5)
F8A F5A B2 F7 95(2)
F8A F5A B2 F6 -110.9(12)
F8A F5A B2 F5B 148.8(17)
F8A F5A B2 F8B -24.7(9)
F5A F8A B2 F7 -135.6(17)
F5A F8A B2 F6 98.1(15)
F5A F8A B2 F5B -21.5(13)
F5A F8A B2 F8B 127(2)
